data_2208908
loop_
_publ_author_name
'Hamaker, Christopher G.'
'Oberts, Benjamin P.'

_publ_section_title
;
 2-(Benzylsulfanyl)benzaldehyde azine
;
_journal_coeditor_code HK2024
_journal_issue 5
_journal_name_full 'Acta Crystallographica Section E'
_journal_page_first o1780
_journal_page_last o1781
_journal_paper_doi 10.1107/S1600536806012396
_journal_volume 62
_journal_year 2006
_chemical_formula_iupac 'C28 H24 N2 S2'
_chemical_formula_moiety 'C28 H24 N2 S2'
_chemical_formula_sum 'C28 H24 N2 S2'
_chemical_formula_weight 452.61
_chemical_name_systematic
;
2-(Benzylsulfanyl)benzaldehyde azine
;
_space_group_IT_number 2
_symmetry_cell_setting triclinic
_symmetry_space_group_name_Hall '-P 1'
_symmetry_space_group_name_H-M 'P -1'
_audit_creation_method 'WinGX routine CIF_UPDATE'
_cell_angle_alpha 91.882(8)
_cell_angle_beta 92.124(7)
_cell_angle_gamma 117.234(6)
_cell_formula_units_Z 1
_cell_length_a 7.5712(5)
_cell_length_b 7.8467(6)
_cell_length_c 11.3069(10)
_cell_measurement_reflns_used 25
_cell_measurement_temperature 297(2)
_cell_measurement_theta_max 13.81
_cell_measurement_theta_min 5.74
_cell_volume 595.92(9)
_computing_cell_refinement 'CAD-4 EXPRESS'
_computing_data_collection 'CAD-4 EXPRESS (Enraf--Nonius, 1994)'
_computing_data_reduction 'XCAD4 (Harms & Wocadlo, 1995)'
_computing_molecular_graphics 'ORTEP-3 for Windows (Farrugia, 1997)'
_computing_publication_material 'WinGX (Farrugia, 1999)'
_computing_structure_refinement 'SHELXL97 (Sheldrick, 1997)'
_computing_structure_solution 'DIRDIF99 (Beurskens <i>et al.</i>,  1999)'
_diffrn_measured_fraction_theta_full 0.996
_diffrn_measured_fraction_theta_max 0.996
_diffrn_measurement_device '\k-geometry diffractometer'
_diffrn_measurement_device_type 'Enraf--Nonius CAD-4'
_diffrn_measurement_method 'non-profiled \w/2\q'
_diffrn_radiation_type MoK\a
_diffrn_radiation_wavelength 0.71073
_diffrn_reflns_av_R_equivalents 0.0078
_diffrn_reflns_limit_h_max 9
_diffrn_reflns_limit_h_min -9
_diffrn_reflns_limit_k_max 10
_diffrn_reflns_limit_k_min -10
_diffrn_reflns_limit_l_max 14
_diffrn_reflns_limit_l_min 0
_diffrn_reflns_number 2873
_diffrn_reflns_theta_full 27.48
_diffrn_reflns_theta_max 27.48
_diffrn_reflns_theta_min 1.81
_diffrn_standards_decay_% 0
_diffrn_standards_interval_time 120
_diffrn_standards_number 0
_exptl_absorpt_coefficient_mu 0.242
_exptl_absorpt_correction_T_max 0.938
_exptl_absorpt_correction_T_min 0.9072
_exptl_absorpt_correction_type psi-scan
_exptl_absorpt_process_details
;
'North <i>et al.</i> (1968)'
;
_exptl_crystal_colour yellow
_exptl_crystal_density_diffrn 1.261
_exptl_crystal_density_method 'not measured'
_exptl_crystal_description plate
_exptl_crystal_F_000 238
_exptl_crystal_size_max 0.59
_exptl_crystal_size_mid 0.41
_exptl_crystal_size_min 0.25
_refine_diff_density_max 0.166
_refine_diff_density_min -0.177
_refine_ls_extinction_method none
_refine_ls_goodness_of_fit_ref 1.053
_refine_ls_hydrogen_treatment constr
_refine_ls_matrix_type full
_refine_ls_number_parameters 145
_refine_ls_number_reflns 2733
_refine_ls_number_restraints 0
_refine_ls_restrained_S_all 1.053
_refine_ls_R_factor_gt 0.0335
_refine_ls_shift/su_max 0
_refine_ls_structure_factor_coef Fsqd
_refine_ls_weighting_details 'calc w=1/[\s^2^(Fo^2^)+(0.0469P)^2^+0.0834P] where P=(Fo^2^+2Fc^2^)/3'
_refine_ls_weighting_scheme calc
_refine_ls_wR_factor_ref 0.1011
_reflns_number_gt 2134
_reflns_number_total 2733
_reflns_threshold_expression I>2\s(I)
_cod_data_source_file hk2024.cif
_cod_data_source_block I
_cod_database_code 2208908
_cod_database_fobs_code 2208908

loop_
_symmetry_equiv_pos_as_xyz
'x, y, z'
'-x, -y, -z'

loop_
_atom_site_type_symbol
_atom_site_label
_atom_site_fract_x
_atom_site_fract_y
_atom_site_fract_z
_atom_site_U_iso_or_equiv
_atom_site_adp_type
_atom_site_calc_flag
_atom_site_refinement_flags
_atom_site_occupancy
C C1 -0.2146(3) 0.1074(2) 0.49801(15) 0.0730(4) Uani d . 1
H H1 -0.152 0.2228 0.5432 0.088 Uiso calc R 1
C C2 -0.2514(3) -0.0625(3) 0.54963(17) 0.0829(5) Uani d . 1
H H2 -0.213 -0.0602 0.629 0.099 Uiso calc R 1
C C3 -0.3433(3) -0.2324(3) 0.48488(18) 0.0783(5) Uani d . 1
H H3 -0.3664 -0.3461 0.5195 0.094 Uiso calc R 1
C C4 -0.4018(3) -0.2357(3) 0.36874(18) 0.0806(5) Uani d . 1
H H4 -0.4674 -0.3522 0.3249 0.097 Uiso calc R 1
C C5 -0.3640(3) -0.0669(3) 0.31615(16) 0.0749(4) Uani d . 1
H H5 -0.4024 -0.0704 0.2367 0.09 Uiso calc R 1
C C6 -0.2693(2) 0.1074(2) 0.38073(13) 0.0599(4) Uani d . 1
C C7 -0.2170(2) 0.2940(2) 0.32384(16) 0.0698(4) Uani d . 1
H H7A -0.2131 0.3899 0.3817 0.084 Uiso calc R 1
H H7B -0.3143 0.2764 0.2602 0.084 Uiso calc R 1
C C10 0.0723(2) 0.57166(19) 0.18584(12) 0.0527(3) Uani d . 1
C C11 -0.0214(2) 0.6861(2) 0.20753(14) 0.0649(4) Uani d . 1
H H11 -0.1187 0.6504 0.2625 0.078 Uiso calc R 1
C C12 0.0291(3) 0.8518(2) 0.14820(15) 0.0717(4) Uani d . 1
H H12 -0.0342 0.9268 0.1639 0.086 Uiso calc R 1
C C13 0.1723(3) 0.9068(2) 0.06597(15) 0.0713(4) Uani d . 1
H H13 0.207 1.0194 0.027 0.086 Uiso calc R 1
C C14 0.2635(2) 0.7941(2) 0.04189(13) 0.0613(4) Uani d . 1
H H14 0.3588 0.8307 -0.0145 0.074 Uiso calc R 1
C C15 0.2160(2) 0.62545(18) 0.10053(12) 0.0511(3) Uani d . 1
C C16 0.3145(2) 0.50771(19) 0.07124(12) 0.0552(3) Uani d . 1
H H16 0.2643 0.3844 0.0983 0.066 Uiso calc R 1
N N 0.46620(19) 0.56947(16) 0.01011(12) 0.0647(3) Uani d . 1
S S 0.02599(6) 0.36762(6) 0.26657(4) 0.06888(16) Uani d . 1

loop_
_atom_site_aniso_label
_atom_site_aniso_U_11
_atom_site_aniso_U_22
_atom_site_aniso_U_33
_atom_site_aniso_U_12
_atom_site_aniso_U_13
_atom_site_aniso_U_23
C1 0.0717(10) 0.0646(9) 0.0656(10) 0.0162(8) 0.0101(8) 0.0025(7)
C2 0.0832(12) 0.0822(12) 0.0672(10) 0.0233(10) 0.0051(9) 0.0163(9)
C3 0.0670(10) 0.0648(10) 0.0932(13) 0.0198(8) 0.0151(9) 0.0216(9)
C4 0.0698(11) 0.0630(10) 0.0907(13) 0.0153(8) 0.0051(9) -0.0022(9)
C5 0.0668(10) 0.0785(11) 0.0662(10) 0.0221(8) 0.0021(8) 0.0046(8)
C6 0.0460(7) 0.0647(9) 0.0650(9) 0.0207(6) 0.0152(6) 0.0097(7)
C7 0.0593(9) 0.0729(10) 0.0809(11) 0.0315(8) 0.0193(8) 0.0179(8)
C10 0.0555(7) 0.0511(7) 0.0513(7) 0.0244(6) 0.0014(6) 0.0049(5)
C11 0.0744(10) 0.0720(9) 0.0600(8) 0.0434(8) 0.0071(7) 0.0057(7)
C12 0.0896(12) 0.0716(10) 0.0711(10) 0.0525(9) -0.0044(8) 0.0031(8)
C13 0.0882(11) 0.0569(9) 0.0721(10) 0.0362(8) -0.0044(9) 0.0135(7)
C14 0.0672(9) 0.0524(8) 0.0588(8) 0.0224(7) 0.0030(7) 0.0109(6)
C15 0.0525(7) 0.0442(6) 0.0509(7) 0.0173(6) 0.0012(5) 0.0038(5)
C16 0.0575(8) 0.0426(6) 0.0602(8) 0.0174(6) 0.0123(6) 0.0091(5)
N 0.0653(7) 0.0487(6) 0.0809(8) 0.0246(6) 0.0251(6) 0.0160(6)
S 0.0663(2) 0.0705(3) 0.0822(3) 0.0385(2) 0.02925(19) 0.0333(2)

loop_
_atom_type_symbol
_atom_type_description
_atom_type_scat_dispersion_real
_atom_type_scat_dispersion_imag
_atom_type_scat_source
C C 0.0033 0.0016 'International Tables Vol C Tables 4.2.6.8 and 6.1.1.4'
H H 0 0 'International Tables Vol C Tables 4.2.6.8 and 6.1.1.4'
N N 0.0061 0.0033 'International Tables Vol C Tables 4.2.6.8 and 6.1.1.4'
S S 0.1246 0.1234 'International Tables Vol C Tables 4.2.6.8 and 6.1.1.4'

loop_
_geom_angle_atom_site_label_1
_geom_angle_atom_site_label_2
_geom_angle_atom_site_label_3
_geom_angle_site_symmetry_3
_geom_angle
_geom_angle_publ_flag
C6 C1 C2 . 120.79(16) ?
C6 C1 H1 . 119.6 ?
C2 C1 H1 . 119.6 ?
C3 C2 C1 . 120.32(18) ?
C3 C2 H2 . 119.8 ?
C1 C2 H2 . 119.8 ?
C2 C3 C4 . 119.75(17) ?
C2 C3 H3 . 120.1 ?
C4 C3 H3 . 120.1 ?
C3 C4 C5 . 120.35(17) ?
C3 C4 H4 . 119.8 ?
C5 C4 H4 . 119.8 ?
C4 C5 C6 . 120.56(17) ?
C4 C5 H5 . 119.7 ?
C6 C5 H5 . 119.7 ?
C1 C6 C5 . 118.20(15) ?
C1 C6 C7 . 120.19(15) ?
C5 C6 C7 . 121.53(15) ?
C6 C7 S . 105.99(10) ?
C6 C7 H7A . 110.5 ?
S C7 H7A . 110.5 ?
C6 C7 H7B . 110.5 ?
S C7 H7B . 110.5 ?
H7A C7 H7B . 108.7 ?
C11 C10 C15 . 118.92(13) ?
C11 C10 S . 122.53(11) ?
C15 C10 S . 118.48(10) ?
C12 C11 C10 . 120.72(15) ?
C12 C11 H11 . 119.6 ?
C10 C11 H11 . 119.6 ?
C13 C12 C11 . 120.56(15) ?
C13 C12 H12 . 119.7 ?
C11 C12 H12 . 119.7 ?
C14 C13 C12 . 119.54(14) ?
C14 C13 H13 . 120.2 ?
C12 C13 H13 . 120.2 ?
C13 C14 C15 . 121.32(15) ?
C13 C14 H14 . 119.3 ?
C15 C14 H14 . 119.3 ?
C14 C15 C10 . 118.93(13) ?
C14 C15 C16 . 119.71(13) ?
C10 C15 C16 . 121.36(12) ?
N C16 C15 . 121.71(12) yes
N C16 H16 . 119.1 ?
C15 C16 H16 . 119.1 ?
C16 N N 2_665 112.24(14) yes
C10 S C7 . 105.25(7) n

loop_
_geom_bond_atom_site_label_1
_geom_bond_atom_site_label_2
_geom_bond_site_symmetry_2
_geom_bond_distance
_geom_bond_publ_flag
C1 C6 . 1.375(2) ?
C1 C2 . 1.385(2) ?
C1 H1 . 0.93 ?
C2 C3 . 1.359(3) ?
C2 H2 . 0.93 ?
C3 C4 . 1.366(3) ?
C3 H3 . 0.93 ?
C4 C5 . 1.380(2) ?
C4 H4 . 0.93 ?
C5 C6 . 1.384(2) ?
C5 H5 . 0.93 ?
C6 C7 . 1.505(2) ?
C7 S . 1.8103(15) ?
C7 H7A . 0.97 ?
C7 H7B . 0.97 ?
C10 C11 . 1.396(2) ?
C10 C15 . 1.4059(19) ?
C10 S . 1.7680(14) ?
C11 C12 . 1.381(2) ?
C11 H11 . 0.93 ?
C12 C13 . 1.378(3) ?
C12 H12 . 0.93 ?
C13 C14 . 1.375(2) ?
C13 H13 . 0.93 ?
C14 C15 . 1.3999(18) ?
C14 H14 . 0.93 ?
C15 C16 . 1.466(2) ?
C16 N . 1.2662(18) yes
C16 H16 . 0.93 ?
N N 2_665 1.416(2) yes

loop_
_geom_torsion_atom_site_label_1
_geom_torsion_atom_site_label_2
_geom_torsion_atom_site_label_3
_geom_torsion_atom_site_label_4
_geom_torsion_site_symmetry_4
_geom_torsion
C6 C1 C2 C3 . -0.3(3)
C1 C2 C3 C4 . -0.8(3)
C2 C3 C4 C5 . 1.5(3)
C3 C4 C5 C6 . -1.0(3)
C2 C1 C6 C5 . 0.7(2)
C2 C1 C6 C7 . -176.18(16)
C4 C5 C6 C1 . 0.0(2)
C4 C5 C6 C7 . 176.78(16)
C1 C6 C7 S . 89.07(16)
C5 C6 C7 S . -87.67(16)
C15 C10 C11 C12 . -1.4(2)
S C10 C11 C12 . 175.47(12)
C10 C11 C12 C13 . 0.3(3)
C11 C12 C13 C14 . 0.9(3)
C12 C13 C14 C15 . -0.9(2)
C13 C14 C15 C10 . -0.2(2)
C13 C14 C15 C16 . 179.15(14)
C11 C10 C15 C14 . 1.3(2)
S C10 C15 C14 . -175.67(10)
C11 C10 C15 C16 . -178.00(13)
S C10 C15 C16 . 5.00(18)
C14 C15 C16 N . 12.7(2)
C10 C15 C16 N . -167.96(14)
C15 C16 N N 2_665 -178.43(15)
C11 C10 S C7 . 23.22(15)
C15 C10 S C7 . -159.90(12)
C6 C7 S C10 . 173.57(11)
